data_7238841
loop_
_publ_author_name
'Zhang, Xiaoping'
'Zhou, Jingmin'
'Shi, Wei'
'Zhang, Zhenjie'
'Cheng, Peng'

_publ_section_title
;
 Two cadmium(ii) coordination polymers constructed by carboxylate and
 pyridine mixed ligands: synthesis, structure and luminescent properties
;
_journal_issue 45
_journal_name_full CrystEngComm
_journal_page_first 9738
_journal_paper_doi 10.1039/c3ce41073k
_journal_volume 15
_journal_year 2013
_chemical_formula_moiety 'C21 H18 Cd N2 O8, 0.5(C2 H6 O2), H2 O'
_chemical_formula_sum 'C22 H23 Cd N2 O10'
_chemical_formula_weight 587.82
_space_group_crystal_system monoclinic
_space_group_IT_number 14
_space_group_name_Hall '-P 2ybc'
_space_group_name_H-M_alt 'P 1 21/c 1'
_atom_sites_solution_hydrogens geom
_atom_sites_solution_primary direct
_atom_sites_solution_secondary difmap
_audit_creation_date 2013-05-14
_audit_creation_method
;
  Olex2 1.2
  (compiled Apr 23 2013 17:54:37, GUI svn.r4466)
;
_cell_angle_alpha 90.00
_cell_angle_beta 96.81(3)
_cell_angle_gamma 90.00
_cell_formula_units_Z 4
_cell_length_a 10.099(2)
_cell_length_b 16.811(3)
_cell_length_c 15.251(3)
_cell_measurement_temperature 293(2)
_cell_volume 2571.0(9)
_computing_molecular_graphics
;
O. V. Dolomanov, L. J. Bourhis, R. J. Gildea, J. A. K. Howard and H. Puschmann,
OLEX2: a complete structure solution, refinement and analysis program.
J. Appl. Cryst. (2009). 42, 339-341.
;
_computing_publication_material
;
O. V. Dolomanov, L. J. Bourhis, R. J. Gildea, J. A. K. Howard and H. Puschmann,
OLEX2: a complete structure solution, refinement and analysis program.
J. Appl. Cryst. (2009). 42, 339-341.
;
_computing_structure_refinement
;
XL, G.M. Sheldrick, Acta Cryst.
(2008). A64, 112-122
;
_computing_structure_solution 'SHELXS-97 (Sheldrick, 1990)'
_diffrn_ambient_temperature 293(2)
_diffrn_measured_fraction_theta_full 0.991
_diffrn_measured_fraction_theta_max 0.991
_diffrn_radiation_monochromator graphite
_diffrn_radiation_type MoK\a
_diffrn_radiation_wavelength 0.71073
_diffrn_reflns_av_R_equivalents 0.0693
_diffrn_reflns_av_unetI/netI 0.1244
_diffrn_reflns_limit_h_max 12
_diffrn_reflns_limit_h_min -9
_diffrn_reflns_limit_k_max 18
_diffrn_reflns_limit_k_min -19
_diffrn_reflns_limit_l_max 18
_diffrn_reflns_limit_l_min -15
_diffrn_reflns_number 14376
_diffrn_reflns_theta_full 25.01
_diffrn_reflns_theta_max 25.01
_diffrn_reflns_theta_min 2.03
_diffrn_source 'fine-focus sealed tube'
_exptl_absorpt_coefficient_mu 0.904
_exptl_absorpt_correction_T_max 0.9821
_exptl_absorpt_correction_T_min 0.9150
_exptl_crystal_colour colorless
_exptl_crystal_density_diffrn 1.519
_exptl_crystal_density_method 'not measured'
_exptl_crystal_F_000 1188
_exptl_crystal_size_max 0.1
_exptl_crystal_size_mid 0.02
_exptl_crystal_size_min 0.02
_refine_diff_density_max 1.874
_refine_diff_density_min -1.131
_refine_diff_density_rms 0.156
_refine_ls_extinction_method none
_refine_ls_goodness_of_fit_ref 1.053
_refine_ls_hydrogen_treatment mixed
_refine_ls_matrix_type full
_refine_ls_number_parameters 337
_refine_ls_number_reflns 4482
_refine_ls_number_restraints 6
_refine_ls_restrained_S_all 1.053
_refine_ls_R_factor_all 0.0822
_refine_ls_R_factor_gt 0.0733
_refine_ls_shift/su_max 0.006
_refine_ls_shift/su_mean 0.001
_refine_ls_structure_factor_coef Fsqd
_refine_ls_weighting_details 'calc w=1/[\s^2^(Fo^2^)+(0.0427P)^2^+42.7714P] where P=(Fo^2^+2Fc^2^)/3'
_refine_ls_weighting_scheme calc
_refine_ls_wR_factor_gt 0.1709
_refine_ls_wR_factor_ref 0.1761
_reflns_number_gt 3946
_reflns_number_total 4482
_reflns_threshold_expression >2sigma(I)
_cod_data_source_file c3ce41073k.txt
_cod_data_source_block r80209b
_cod_database_code 7238841
_olex2_refinement_description
;
1. Fixed Uiso
 At 1.2 times of:
  All C(H) groups, All C(H,H) groups, All O(H) groups, All O(H,H) groups
2. Uiso/Uaniso restraints and constraints
Uanis(O9) \\sim Ueq: with sigma of 0.01 and sigma for terminal atoms of 0.02
3. Others
 Fixed Sof: C20(0.5) H20A(0.5) H20B(0.5) C21(0.5) H21A(0.5) H21B(0.5) O8(0.5)
 H8A(0.5) O9(0.5) H9A(0.5)
4.a Riding coordinates:
 O1(H1A,H1B), O8(H8A), O9(H9A), O10(H10A,H10B), O11(H11)
4.b Secondary CH2 refined with riding coordinates:
 C20(H20A,H20B), C21(H21A,H21B), C22(H22A,H22B), C23(H23A,H23B)
4.c Aromatic/amide H refined with riding coordinates:
 C1(H1), C2(H2), C3(H3), C4(H4), C7(H7), C8(H8), C9(H9), C17(H17), C18(H18),
 C19(H19)
;

loop_
_space_group_symop_id
_space_group_symop_operation_xyz
1 'x, y, z'
2 '-x, y+1/2, -z+1/2'
3 '-x, -y, -z'
4 'x, -y-1/2, z-1/2'

loop_
_atom_site_label
_atom_site_type_symbol
_atom_site_fract_x
_atom_site_fract_y
_atom_site_fract_z
_atom_site_U_iso_or_equiv
_atom_site_adp_type
_atom_site_occupancy
_atom_site_symmetry_multiplicity
_atom_site_calc_flag
_atom_site_refinement_flags
Cd1 Cd 0.74744(6) 0.51744(3) 0.68121(4) 0.01545(19) Uani 1 1 d .
C1 C 0.8603(9) 0.3663(5) 0.8050(6) 0.0267(19) Uani 1 1 d .
H1 H 0.9372 0.3801 0.7806 0.032 Uiso 1 1 calc R
C2 C 0.6425(9) 0.3910(5) 0.8222(6) 0.0280(19) Uani 1 1 d .
H2 H 0.5663 0.4219 0.8097 0.034 Uiso 1 1 calc R
C3 C 0.6374(10) 0.3252(5) 0.8784(6) 0.031(2) Uani 1 1 d .
H3 H 0.5597 0.3136 0.9030 0.037 Uiso 1 1 calc R
C4 C 0.8635(9) 0.2995(5) 0.8599(5) 0.0260(19) Uani 1 1 d .
H4 H 0.9415 0.2701 0.8716 0.031 Uiso 1 1 calc R
C5 C 0.7501(9) 0.2774(5) 0.8968(5) 0.0227(18) Uani 1 1 d .
C6 C 0.7482(8) 0.2070(5) 0.9552(5) 0.0205(17) Uani 1 1 d .
C7 C 0.6300(8) 0.1677(5) 0.9677(5) 0.0189(16) Uani 1 1 d .
H7 H 0.5496 0.1833 0.9363 0.023 Uiso 1 1 calc R
C8 C 0.8670(8) 0.1791(5) 1.0026(5) 0.0192(16) Uani 1 1 d .
H8 H 0.9479 0.2030 0.9949 0.023 Uiso 1 1 calc R
C9 C 0.8636(8) 0.1169(5) 1.0601(5) 0.0220(17) Uani 1 1 d .
H9 H 0.9432 0.0991 1.0909 0.026 Uiso 1 1 calc R
H10 H 0.558(10) 0.085(6) 1.039(6) 0.026 Uiso 1 1 d .
C10 C 0.6337(8) 0.1056(5) 1.0269(5) 0.0195(17) Uani 1 1 d .
C11 C 0.5039(8) 0.5631(5) 0.7283(5) 0.0189(16) Uani 1 1 d .
C12 C 0.3802(7) 0.5980(4) 0.7578(5) 0.0157(15) Uani 1 1 d .
C13 C 0.2536(8) 0.5659(4) 0.7314(5) 0.0144(15) Uani 1 1 d .
C14 C 0.2397(8) 0.4927(5) 0.6758(5) 0.0204(17) Uani 1 1 d .
C15 C 0.0028(8) 0.5723(5) 0.7309(5) 0.0212(17) Uani 1 1 d .
C16 C 0.1398(8) 0.6033(5) 0.7578(5) 0.0190(16) Uani 1 1 d .
C17 C 0.1547(8) 0.6724(5) 0.8088(5) 0.0209(17) Uani 1 1 d .
H17 H 0.0798 0.6980 0.8252 0.025 Uiso 1 1 calc R
C18 C 0.2828(8) 0.7035(5) 0.8356(6) 0.0239(18) Uani 1 1 d .
H18 H 0.2924 0.7491 0.8704 0.029 Uiso 1 1 calc R
C19 C 0.3932(8) 0.6666(5) 0.8105(5) 0.0216(17) Uani 1 1 d .
H19 H 0.4776 0.6872 0.8285 0.026 Uiso 1 1 calc R
C20 C 0.302(3) 0.0215(10) 0.4759(10) 0.041(6) Uani 0.50 1 d P
H20A H 0.2677 -0.0259 0.4449 0.049 Uiso 0.50 1 calc PR
H20B H 0.3732 0.0047 0.5204 0.049 Uiso 0.50 1 calc PR
C21 C 0.1989(18) 0.0543(11) 0.5196(11) 0.030(4) Uani 0.50 1 d P
H21A H 0.1679 0.0147 0.5587 0.036 Uiso 0.50 1 calc PR
H21B H 0.1245 0.0688 0.4764 0.036 Uiso 0.50 1 calc PR
C22 C 0.2636(10) 0.3526(5) 0.6734(6) 0.029(2) Uani 1 1 d .
H22A H 0.3380 0.3524 0.6387 0.035 Uiso 1 1 calc R
H22B H 0.1817 0.3477 0.6336 0.035 Uiso 1 1 calc R
C23 C 0.2762(10) 0.2846(5) 0.7377(7) 0.034(2) Uani 1 1 d .
H23A H 0.2925 0.2359 0.7068 0.041 Uiso 1 1 calc R
H23B H 0.3518 0.2939 0.7820 0.041 Uiso 1 1 calc R
N1 N 0.7479(7) 0.0802(4) 1.0738(4) 0.0204(14) Uani 1 1 d .
N2 N 0.7510(7) 0.4111(4) 0.7862(4) 0.0214(15) Uani 1 1 d .
O1 O 0.7114(6) 0.5936(3) 0.5503(4) 0.0278(14) Uani 1 1 d .
H1A H 0.7372 0.6405 0.5403 0.033 Uiso 1 1 d R
H1B H 0.7281 0.5645 0.5073 0.033 Uiso 1 1 d R
O2 O 0.4968(6) 0.5097(3) 0.6711(4) 0.0211(12) Uani 1 1 d .
O3 O 0.6161(6) 0.5904(3) 0.7640(4) 0.0248(13) Uani 1 1 d .
O4 O 0.2627(5) 0.4257(3) 0.7232(3) 0.0181(11) Uani 1 1 d .
O5 O 0.2122(6) 0.4927(3) 0.5960(3) 0.0213(12) Uani 1 1 d .
O6 O -0.0120(6) 0.5017(3) 0.7056(4) 0.0253(13) Uani 1 1 d .
O7 O -0.0960(6) 0.6188(4) 0.7323(5) 0.0342(15) Uani 1 1 d .
O8 O 0.3597(14) 0.0722(8) 0.4133(7) 0.037(3) Uani 0.50 1 d P
H8A H 0.3002 0.0896 0.3772 0.045 Uiso 0.50 1 d PR
O9 O 0.2453(13) 0.1244(6) 0.5707(6) 0.024(3) Uani 0.50 1 d PU
H9A H 0.3268 0.1272 0.5741 0.029 Uiso 0.50 1 d PR
O10 O 0.2028(10) 0.2465(5) 0.9614(5) 0.063(3) Uani 1 1 d .
H10A H 0.1797 0.2692 0.9029 0.076 Uiso 1 1 d R
H10B H 0.2258 0.2926 1.0010 0.076 Uiso 1 1 d R
O11 O 0.1594(7) 0.2760(4) 0.7797(4) 0.0360(16) Uani 1 1 d .
H11 H 0.1247 0.2329 0.7663 0.043 Uiso 1 1 d R

loop_
_atom_site_aniso_label
_atom_site_aniso_U_11
_atom_site_aniso_U_22
_atom_site_aniso_U_33
_atom_site_aniso_U_23
_atom_site_aniso_U_13
_atom_site_aniso_U_12
Cd1 0.0147(3) 0.0124(3) 0.0196(3) -0.0010(2) 0.0037(2) 0.0001(2)
C1 0.024(5) 0.025(5) 0.033(5) 0.003(4) 0.012(4) 0.003(4)
C2 0.024(5) 0.026(5) 0.035(5) 0.009(4) 0.007(4) 0.004(4)
C3 0.031(5) 0.026(5) 0.037(5) 0.010(4) 0.013(4) 0.001(4)
C4 0.018(4) 0.030(5) 0.030(4) 0.012(4) 0.005(4) 0.006(4)
C5 0.030(5) 0.021(4) 0.017(4) 0.000(3) -0.001(3) -0.001(4)
C6 0.025(4) 0.019(4) 0.018(4) -0.006(3) 0.003(3) 0.003(3)
C7 0.016(4) 0.020(4) 0.020(4) -0.002(3) -0.002(3) -0.003(3)
C8 0.012(4) 0.019(4) 0.028(4) 0.003(3) 0.009(3) 0.000(3)
C9 0.020(4) 0.022(4) 0.025(4) 0.000(3) 0.006(3) -0.003(3)
C10 0.013(4) 0.024(4) 0.022(4) -0.002(3) 0.003(3) 0.001(3)
C11 0.015(4) 0.018(4) 0.026(4) 0.004(3) 0.008(3) 0.000(3)
C12 0.012(4) 0.014(4) 0.021(4) 0.003(3) 0.004(3) -0.002(3)
C13 0.017(4) 0.014(4) 0.013(3) 0.000(3) 0.005(3) 0.000(3)
C14 0.021(4) 0.013(4) 0.028(4) -0.002(3) 0.005(3) -0.002(3)
C15 0.020(4) 0.020(4) 0.024(4) -0.003(3) 0.004(3) -0.001(3)
C16 0.014(4) 0.022(4) 0.022(4) 0.000(3) 0.007(3) 0.000(3)
C17 0.012(4) 0.020(4) 0.032(4) -0.009(3) 0.010(3) 0.000(3)
C18 0.015(4) 0.024(4) 0.033(4) -0.008(4) 0.003(4) -0.005(3)
C19 0.018(4) 0.021(4) 0.027(4) -0.004(3) 0.008(3) -0.003(3)
C20 0.111(19) 0.008(8) 0.005(7) 0.003(6) 0.010(9) 0.014(10)
C21 0.031(10) 0.030(10) 0.024(8) 0.002(7) -0.022(8) 0.012(8)
C22 0.034(5) 0.022(4) 0.032(5) -0.007(4) 0.008(4) -0.003(4)
C23 0.033(5) 0.020(5) 0.050(6) 0.004(4) 0.010(4) 0.003(4)
N1 0.024(4) 0.018(3) 0.018(3) 0.002(3) 0.000(3) 0.001(3)
N2 0.028(4) 0.013(3) 0.024(3) 0.003(3) 0.006(3) 0.004(3)
O1 0.043(4) 0.022(3) 0.020(3) 0.002(2) 0.011(3) -0.001(3)
O2 0.022(3) 0.017(3) 0.025(3) -0.002(2) 0.008(2) 0.005(2)
O3 0.015(3) 0.024(3) 0.036(3) -0.008(2) 0.006(2) -0.003(2)
O4 0.026(3) 0.010(3) 0.019(3) 0.000(2) 0.008(2) 0.000(2)
O5 0.026(3) 0.024(3) 0.014(3) -0.002(2) 0.002(2) -0.003(2)
O6 0.023(3) 0.021(3) 0.033(3) -0.004(2) 0.005(3) -0.002(2)
O7 0.016(3) 0.026(3) 0.061(4) -0.014(3) 0.003(3) -0.003(3)
O8 0.040(8) 0.055(9) 0.016(6) 0.002(6) 0.003(5) -0.016(7)
O9 0.057(8) 0.007(5) 0.004(4) 0.001(4) -0.009(5) 0.004(5)
O10 0.110(8) 0.034(4) 0.043(4) -0.001(3) -0.001(5) -0.002(5)
O11 0.037(4) 0.023(3) 0.051(4) -0.001(3) 0.016(3) -0.002(3)

loop_
_atom_type_symbol
_atom_type_description
_atom_type_scat_dispersion_real
_atom_type_scat_dispersion_imag
_atom_type_scat_source
C C 0.0033 0.0016 'International Tables Vol C Tables 4.2.6.8 and 6.1.1.4'
H H 0.0000 0.0000 'International Tables Vol C Tables 4.2.6.8 and 6.1.1.4'
Cd Cd -0.8075 1.2024 'International Tables Vol C Tables 4.2.6.8 and 6.1.1.4'
N N 0.0061 0.0033 'International Tables Vol C Tables 4.2.6.8 and 6.1.1.4'
O O 0.0106 0.0060 'International Tables Vol C Tables 4.2.6.8 and 6.1.1.4'

loop_
_geom_angle_atom_site_label_1
_geom_angle_atom_site_label_2
_geom_angle_atom_site_label_3
_geom_angle
_geom_angle_site_symmetry_1
_geom_angle_site_symmetry_3
C11 Cd1 C15 132.1(2) . 1_655
N1 Cd1 C11 117.3(2) 4_565 .
N1 Cd1 C15 110.5(2) 4_565 1_655
N1 Cd1 N2 86.7(2) 4_565 .
N1 Cd1 O1 78.4(2) 4_565 .
N1 Cd1 O2 90.4(2) 4_565 .
N1 Cd1 O6 86.8(2) 4_565 1_655
N1 Cd1 O7 132.7(2) 4_565 1_655
N2 Cd1 C11 88.7(2) . .
N2 Cd1 C15 97.3(2) . 1_655
N2 Cd1 O2 86.4(2) . .
N2 Cd1 O6 83.2(2) . 1_655
O1 Cd1 C11 91.0(2) . .
O1 Cd1 C15 95.5(2) . 1_655
O1 Cd1 N2 163.1(2) . .
O1 Cd1 O2 85.6(2) . .
O1 Cd1 O6 103.9(2) . 1_655
O1 Cd1 O7 85.3(2) . 1_655
O2 Cd1 C11 26.9(2) . .
O2 Cd1 C15 158.9(2) . 1_655
O3 Cd1 C11 27.6(2) . .
O3 Cd1 C15 104.7(2) . 1_655
O3 Cd1 N1 144.8(2) . 4_565
O3 Cd1 N2 89.7(2) . .
O3 Cd1 O1 97.7(2) . .
O3 Cd1 O2 54.48(19) . .
O3 Cd1 O6 127.4(2) . 1_655
O3 Cd1 O7 80.9(2) . 1_655
O6 Cd1 C11 154.1(2) 1_655 .
O6 Cd1 C15 27.0(2) 1_655 1_655
O6 Cd1 O2 169.35(19) 1_655 .
O7 Cd1 C11 107.0(2) 1_655 .
O7 Cd1 C15 27.4(2) 1_655 1_655
O7 Cd1 N2 110.9(2) 1_655 .
O7 Cd1 O2 132.61(19) 1_655 .
O7 Cd1 O6 54.4(2) 1_655 1_655
C4 C1 H1 118.6 . .
N2 C1 H1 118.6 . .
N2 C1 C4 122.7(8) . .
C3 C2 H2 118.4 . .
N2 C2 H2 118.4 . .
N2 C2 C3 123.1(8) . .
C2 C3 H3 120.4 . .
C5 C3 C2 119.2(8) . .
C5 C3 H3 120.4 . .
C1 C4 H4 120.1 . .
C5 C4 C1 119.8(8) . .
C5 C4 H4 120.1 . .
C3 C5 C6 120.8(8) . .
C4 C5 C3 117.3(8) . .
C4 C5 C6 121.9(8) . .
C7 C6 C5 122.1(7) . .
C7 C6 C8 117.6(7) . .
C8 C6 C5 120.3(7) . .
C6 C7 H7 120.3 . .
C10 C7 C6 119.4(8) . .
C10 C7 H7 120.3 . .
C6 C8 H8 120.0 . .
C9 C8 C6 120.0(8) . .
C9 C8 H8 120.0 . .
C8 C9 H9 118.9 . .
N1 C9 C8 122.2(8) . .
N1 C9 H9 118.9 . .
C7 C10 H10 119(6) . .
N1 C10 C7 122.7(8) . .
N1 C10 H10 118(6) . .
C12 C11 Cd1 172.5(6) . .
O2 C11 Cd1 66.1(4) . .
O2 C11 C12 120.8(7) . .
O2 C11 O3 121.8(7) . .
O3 C11 Cd1 55.8(4) . .
O3 C11 C12 117.4(7) . .
C13 C12 C11 121.9(7) . .
C13 C12 C19 120.1(7) . .
C19 C12 C11 118.0(7) . .
C12 C13 C14 120.1(7) . .
C12 C13 C16 119.6(7) . .
C16 C13 C14 120.3(7) . .
O4 C14 C13 112.8(7) . .
O5 C14 C13 124.3(7) . .
O5 C14 O4 122.9(7) . .
C16 C15 Cd1 179.1(6) . 1_455
O6 C15 Cd1 61.6(4) . 1_455
O6 C15 C16 119.3(7) . .
O6 C15 O7 121.6(8) . .
O7 C15 Cd1 60.0(4) . 1_455
O7 C15 C16 119.1(7) . .
C13 C16 C15 121.9(7) . .
C17 C16 C13 119.5(7) . .
C17 C16 C15 118.6(7) . .
C16 C17 H17 119.8 . .
C16 C17 C18 120.3(7) . .
C18 C17 H17 119.8 . .
C17 C18 H18 120.0 . .
C19 C18 C17 120.0(8) . .
C19 C18 H18 120.0 . .
C12 C19 H19 119.7 . .
C18 C19 C12 120.6(8) . .
C18 C19 H19 119.7 . .
H20A C20 H20B 107.3 . .
C21 C20 H20A 108.0 . .
C21 C20 H20B 108.0 . .
C21 C20 O8 117.2(15) . .
O8 C20 H20A 108.0 . .
O8 C20 H20B 108.0 . .
C20 C21 H21A 109.4 . .
C20 C21 H21B 109.4 . .
C20 C21 O9 111.0(16) . .
H21A C21 H21B 108.0 . .
O9 C21 H21A 109.4 . .
O9 C21 H21B 109.4 . .
H22A C22 H22B 108.4 . .
C23 C22 H22A 110.1 . .
C23 C22 H22B 110.1 . .
O4 C22 H22A 110.1 . .
O4 C22 H22B 110.1 . .
O4 C22 C23 108.0(7) . .
C22 C23 H23A 109.4 . .
C22 C23 H23B 109.4 . .
H23A C23 H23B 108.0 . .
O11 C23 C22 111.3(8) . .
O11 C23 H23A 109.4 . .
O11 C23 H23B 109.4 . .
C9 N1 Cd1 120.3(5) . 4_566
C10 N1 Cd1 121.6(5) . 4_566
C10 N1 C9 118.0(7) . .
C1 N2 Cd1 120.7(5) . .
C2 N2 Cd1 121.3(5) . .
C2 N2 C1 117.8(7) . .
Cd1 O1 H1A 129.3 . .
Cd1 O1 H1B 108.3 . .
H1A O1 H1B 107.7 . .
C11 O2 Cd1 86.9(5) . .
C11 O3 Cd1 96.6(5) . .
C14 O4 C22 116.2(6) . .
C15 O6 Cd1 91.4(5) . 1_455
C15 O7 Cd1 92.7(5) . 1_455
C20 O8 H8A 109.5 . .
C21 O9 H9A 109.7 . .
H10A O10 H10B 105.4 . .
C23 O11 H11 109.5 . .

loop_
_geom_bond_atom_site_label_1
_geom_bond_atom_site_label_2
_geom_bond_distance
_geom_bond_site_symmetry_2
Cd1 C11 2.753(8) .
Cd1 C15 2.760(8) 1_655
Cd1 N1 2.319(6) 4_565
Cd1 N2 2.397(6) .
Cd1 O1 2.363(6) .
Cd1 O2 2.521(6) .
Cd1 O3 2.292(6) .
Cd1 O6 2.429(6) 1_655
Cd1 O7 2.392(6) 1_655
C1 H1 0.9300 .
C1 C4 1.398(12) .
C1 N2 1.340(11) .
C2 H2 0.9300 .
C2 C3 1.404(12) .
C2 N2 1.327(11) .
C3 H3 0.9300 .
C3 C5 1.394(12) .
C4 H4 0.9300 .
C4 C5 1.385(12) .
C5 C6 1.483(11) .
C6 C7 1.397(11) .
C6 C8 1.405(11) .
C7 H7 0.9300 .
C7 C10 1.379(11) .
C8 H8 0.9300 .
C8 C9 1.368(11) .
C9 H9 0.9300 .
C9 N1 1.359(11) .
C10 H10 0.87(10) .
C10 N1 1.353(10) .
C11 C12 1.496(11) .
C11 O2 1.249(10) .
C11 O3 1.282(10) .
C12 C13 1.401(10) .
C12 C19 1.403(11) .
C13 C14 1.493(10) .
C13 C16 1.409(11) .
C14 O4 1.344(9) .
C14 O5 1.216(10) .
C15 Cd1 2.760(8) 1_455
C15 C16 1.489(11) .
C15 O6 1.253(10) .
C15 O7 1.270(10) .
C16 C17 1.397(11) .
C17 H17 0.9300 .
C17 C18 1.410(11) .
C18 H18 0.9300 .
C18 C19 1.370(11) .
C19 H19 0.9300 .
C20 H20A 0.9700 .
C20 H20B 0.9700 .
C20 C21 1.41(3) .
C20 O8 1.45(2) .
C21 H21A 0.9700 .
C21 H21B 0.9700 .
C21 O9 1.46(2) .
C22 H22A 0.9700 .
C22 H22B 0.9700 .
C22 C23 1.502(12) .
C22 O4 1.444(10) .
C23 H23A 0.9700 .
C23 H23B 0.9700 .
C23 O11 1.415(11) .
N1 Cd1 2.319(6) 4_566
O1 H1A 0.8509 .
O1 H1B 0.8497 .
O6 Cd1 2.429(6) 1_455
O7 Cd1 2.392(6) 1_455
O8 H8A 0.8201 .
O9 H9A 0.8201 .
O10 H10A 0.9729 .
O10 H10B 0.9928 .
O11 H11 0.8201 .

loop_
_geom_torsion_atom_site_label_1
_geom_torsion_atom_site_label_2
_geom_torsion_atom_site_label_3
_geom_torsion_atom_site_label_4
_geom_torsion
_geom_torsion_site_symmetry_1
_geom_torsion_site_symmetry_4
Cd1 C11 C12 C13 164(4) . .
Cd1 C11 C12 C19 -14(4) . .
Cd1 C15 C16 C13 -152(35) 1_455 .
Cd1 C15 C16 C17 26(36) 1_455 .
C1 C4 C5 C3 -1.5(13) . .
C1 C4 C5 C6 179.8(8) . .
C2 C3 C5 C4 1.8(13) . .
C2 C3 C5 C6 -179.4(8) . .
C3 C2 N2 Cd1 174.7(7) . .
C3 C2 N2 C1 -0.2(13) . .
C3 C5 C6 C7 24.2(12) . .
C3 C5 C6 C8 -153.5(8) . .
C4 C1 N2 Cd1 -174.4(7) . .
C4 C1 N2 C2 0.6(13) . .
C4 C5 C6 C7 -157.1(8) . .
C4 C5 C6 C8 25.2(12) . .
C5 C6 C7 C10 -176.0(7) . .
C5 C6 C8 C9 176.3(7) . .
C6 C7 C10 N1 -0.4(12) . .
C6 C8 C9 N1 -0.2(12) . .
C7 C6 C8 C9 -1.5(11) . .
C7 C10 N1 Cd1 174.8(6) . 4_566
C7 C10 N1 C9 -1.3(12) . .
C8 C6 C7 C10 1.8(11) . .
C8 C9 N1 Cd1 -174.6(6) . 4_566
C8 C9 N1 C10 1.6(12) . .
C11 Cd1 N2 C1 -172.2(6) . .
C11 Cd1 N2 C2 13.0(7) . .
C11 C12 C13 C14 2.9(11) . .
C11 C12 C13 C16 -177.1(7) . .
C11 C12 C19 C18 176.6(7) . .
C12 C11 O2 Cd1 176.6(6) . .
C12 C11 O3 Cd1 -176.3(6) . .
C12 C13 C14 O4 81.4(9) . .
C12 C13 C14 O5 -97.8(10) . .
C12 C13 C16 C15 179.3(7) . .
C12 C13 C16 C17 0.9(11) . .
C13 C12 C19 C18 -0.9(12) . .
C13 C14 O4 C22 -174.4(7) . .
C13 C16 C17 C18 -1.6(12) . .
C14 C13 C16 C15 -0.7(11) . .
C14 C13 C16 C17 -179.1(7) . .
C15 Cd1 C11 C12 20(4) 1_655 .
C15 Cd1 C11 O2 176.7(4) 1_655 .
C15 Cd1 C11 O3 -6.7(6) 1_655 .
C15 Cd1 N2 C1 -39.9(7) 1_655 .
C15 Cd1 N2 C2 145.3(7) 1_655 .
C15 Cd1 O2 C11 -6.9(8) 1_655 .
C15 Cd1 O3 C11 174.9(5) 1_655 .
C15 C16 C17 C18 180.0(8) . .
C16 C13 C14 O4 -98.6(9) . .
C16 C13 C14 O5 82.2(10) . .
C16 C15 O6 Cd1 -179.9(6) . 1_455
C16 C15 O7 Cd1 179.9(6) . 1_455
C16 C17 C18 C19 1.0(13) . .
C17 C18 C19 C12 0.2(13) . .
C19 C12 C13 C14 -179.7(7) . .
C19 C12 C13 C16 0.3(11) . .
C23 C22 O4 C14 -174.1(7) . .
N1 Cd1 C11 C12 -156(4) 4_565 .
N1 Cd1 C11 O2 0.9(5) 4_565 .
N1 Cd1 C11 O3 177.5(4) 4_565 .
N1 Cd1 N2 C1 70.4(6) 4_565 .
N1 Cd1 N2 C2 -104.4(7) 4_565 .
N1 Cd1 O2 C11 -179.2(5) 4_565 .
N1 Cd1 O3 C11 -3.8(7) 4_565 .
N2 Cd1 C11 C12 118(4) . .
N2 Cd1 C11 O2 -84.7(5) . .
N2 Cd1 C11 O3 91.9(5) . .
N2 Cd1 O2 C11 94.1(5) . .
N2 Cd1 O3 C11 -87.7(5) . .
N2 C1 C4 C5 0.3(14) . .
N2 C2 C3 C5 -1.0(14) . .
O1 Cd1 C11 C12 -79(4) . .
O1 Cd1 C11 O2 78.4(4) . .
O1 Cd1 C11 O3 -105.0(5) . .
O1 Cd1 N2 C1 98.9(10) . .
O1 Cd1 N2 C2 -75.9(10) . .
O1 Cd1 O2 C11 -100.8(5) . .
O1 Cd1 O3 C11 77.1(5) . .
O2 Cd1 C11 C12 -157(4) . .
O2 Cd1 C11 O3 176.6(8) . .
O2 Cd1 N2 C1 160.9(6) . .
O2 Cd1 N2 C2 -13.9(7) . .
O2 Cd1 O3 C11 -1.9(4) . .
O2 C11 C12 C13 8.2(11) . .
O2 C11 C12 C19 -169.3(7) . .
O2 C11 O3 Cd1 3.6(8) . .
O3 Cd1 C11 C12 26(4) . .
O3 Cd1 C11 O2 -176.6(8) . .
O3 Cd1 N2 C1 -144.6(6) . .
O3 Cd1 N2 C2 40.6(7) . .
O3 Cd1 O2 C11 1.9(4) . .
O3 C11 C12 C13 -171.9(7) . .
O3 C11 C12 C19 10.6(11) . .
O3 C11 O2 Cd1 -3.3(7) . .
O4 C22 C23 O11 68.8(10) . .
O5 C14 O4 C22 4.8(11) . .
O6 Cd1 C11 C12 47(4) 1_655 .
O6 Cd1 C11 O2 -156.0(4) 1_655 .
O6 Cd1 C11 O3 20.6(8) 1_655 .
O6 Cd1 N2 C1 -16.9(6) 1_655 .
O6 Cd1 N2 C2 168.4(7) 1_655 .
O6 Cd1 O2 C11 106.1(10) 1_655 .
O6 Cd1 O3 C11 -168.8(4) 1_655 .
O6 C15 C16 C13 19.8(12) . .
O6 C15 C16 C17 -161.9(8) . .
O6 C15 O7 Cd1 1.5(8) . 1_455
O7 Cd1 C11 C12 7(4) 1_655 .
O7 Cd1 C11 O2 163.8(4) 1_655 .
O7 Cd1 C11 O3 -19.6(5) 1_655 .
O7 Cd1 N2 C1 -64.5(7) 1_655 .
O7 Cd1 N2 C2 120.8(6) 1_655 .
O7 Cd1 O2 C11 -21.3(6) 1_655 .
O7 Cd1 O3 C11 161.1(5) 1_655 .
O7 C15 C16 C13 -158.7(8) . .
O7 C15 C16 C17 19.7(12) . .
O7 C15 O6 Cd1 -1.4(8) . 1_455
O8 C20 C21 O9 -60(2) . .
